data_4023421
loop_
_publ_author_name
'Alexandre F. Trindade'
'Pedro M. P. Gois'
'Lu\'is F. Veiros'
'V\^ania Andr\'e'
'M. Teresa Duarte'
'Carlos A. M. Afonso'
'Stephen Cack'
'F. Geoffrey'
'N. Cloke'

_publ_section_title
;
 Axial Coordination of NHC Ligands on Dirhodium(II) Complexes:
 Generation of a New Family of Catalysts
;
_journal_name_full 'Journal of Organic Chemistry'
_journal_page_first 4076
_journal_page_last 4086
_journal_paper_doi 10.1021/jo800087n
_journal_volume 73
_journal_year 2008
_chemical_formula_moiety C42H44N2O4Rh
_chemical_formula_sum 'C42 H44 N2 O4 Rh'
_chemical_formula_weight 743.70
_chemical_name_common diRh27
_chemical_name_systematic
;
 ?
;
_space_group_IT_number 2
_symmetry_cell_setting triclinic
_symmetry_space_group_name_Hall '-P 1'
_symmetry_space_group_name_H-M 'P -1'
_atom_sites_solution_hydrogens geom
_atom_sites_solution_primary direct
_atom_sites_solution_secondary difmap
_audit_creation_method SHELXL-97
_cell_angle_alpha 69.613(5)
_cell_angle_beta 84.172(5)
_cell_angle_gamma 77.614(5)
_cell_formula_units_Z 2
_cell_length_a 11.256(5)
_cell_length_b 12.538(5)
_cell_length_c 15.367(5)
_cell_measurement_reflns_used all
_cell_measurement_temperature 150(2)
_cell_volume 1984.7(13)
_computing_cell_refinement 'BRUKER SMART'
_computing_data_collection 'BRUKER SMART'
_computing_data_reduction 'BRUKER SAINT'
_computing_structure_refinement 'SHELXL-97 (Sheldrick, 1997)'
_computing_structure_solution 'SIR 97'
_diffrn_ambient_temperature 293(2)
_diffrn_measured_fraction_theta_full 0.993
_diffrn_measured_fraction_theta_max 0.993
_diffrn_measurement_device_type 'CCD area detector'
_diffrn_measurement_method 'phi and omega scans'
_diffrn_radiation_monochromator graphite
_diffrn_radiation_source 'fine-focus sealed tube'
_diffrn_radiation_type MoK\a
_diffrn_radiation_wavelength 0.71069
_diffrn_reflns_av_R_equivalents 0.0711
_diffrn_reflns_av_sigmaI/netI 0.0453
_diffrn_reflns_limit_h_max 11
_diffrn_reflns_limit_h_min -11
_diffrn_reflns_limit_k_max 12
_diffrn_reflns_limit_k_min -12
_diffrn_reflns_limit_l_max 15
_diffrn_reflns_limit_l_min -15
_diffrn_reflns_number 30833
_diffrn_reflns_theta_full 21.30
_diffrn_reflns_theta_max 21.30
_diffrn_reflns_theta_min 1.41
_exptl_absorpt_coefficient_mu 0.471
_exptl_absorpt_correction_type none
_exptl_crystal_colour orange
_exptl_crystal_density_diffrn 1.244
_exptl_crystal_density_meas ?
_exptl_crystal_density_method .
_exptl_crystal_description block
_exptl_crystal_F_000 774
_exptl_crystal_size_max 0.15
_exptl_crystal_size_mid 0.11
_exptl_crystal_size_min 0.1
_refine_diff_density_max 1.429
_refine_diff_density_min -1.347
_refine_diff_density_rms 0.341
_refine_ls_extinction_coef 0.064(5)
_refine_ls_extinction_expression Fc^*^=kFc[1+0.001xFc^2^\l^3^/sin(2\q)]^-1/4^
_refine_ls_extinction_method SHELXL
_refine_ls_goodness_of_fit_ref 1.166
_refine_ls_hydrogen_treatment constr
_refine_ls_matrix_type full
_refine_ls_number_parameters 411
_refine_ls_number_reflns 4408
_refine_ls_number_restraints 0
_refine_ls_restrained_S_all 1.166
_refine_ls_R_factor_all 0.0943
_refine_ls_R_factor_gt 0.0673
_refine_ls_shift/su_max 0.022
_refine_ls_shift/su_mean 0.002
_refine_ls_structure_factor_coef Fsqd
_refine_ls_weighting_details 'calc w=1/[\s^2^(Fo^2^)+(0.1388P)^2^+0.0000P] where P=(Fo^2^+2Fc^2^)/3'
_refine_ls_weighting_scheme calc
_refine_ls_wR_factor_gt 0.1707
_refine_ls_wR_factor_ref 0.2022
_reflns_number_gt 3477
_reflns_number_total 4408
_reflns_threshold_expression >2sigma(I)
_cod_data_source_file jo800087n-File003.cif
_cod_data_source_block diRh27
_cod_depositor_comments
;
The following automatic conversions were performed:
'_symmetry_cell_setting' value 'Triclinic' changed to 'triclinic'
according to '/home/saulius/struct/CIF-dictionaries/cif_core.dic'
dictionary named 'cif_core.dic' version 2.4.1 from 2010-06-29.

Automatic conversion script
Id: cif_fix_enum 1527 2010-12-29 10:47:43Z saulius 
;
_cod_database_code 4023421

loop_
_symmetry_equiv_pos_as_xyz
'x, y, z'
'-x, -y, -z'

loop_
_atom_site_label
_atom_site_type_symbol
_atom_site_fract_x
_atom_site_fract_y
_atom_site_fract_z
_atom_site_U_iso_or_equiv
_atom_site_adp_type
_atom_site_occupancy
_atom_site_symmetry_multiplicity
_atom_site_calc_flag
_atom_site_refinement_flags
_atom_site_disorder_assembly
_atom_site_disorder_group
Rh1 Rh 0.55071(5) 0.48902(5) 0.92790(4) 0.0398(4) Uani 1 1 d . . .
C9 C 0.6461(6) 0.4695(6) 0.7973(5) 0.0350(17) Uani 1 1 d . . .
O5 O 0.5785(5) 0.3153(4) 0.9954(3) 0.0497(14) Uani 1 1 d . . .
O1 O 0.7085(4) 0.4969(4) 0.9785(3) 0.0445(13) Uani 1 1 d . . .
N2 N 0.6670(6) 0.5546(6) 0.7208(4) 0.0521(18) Uani 1 1 d . . .
O4 O 0.3849(4) 0.4833(5) 0.8895(3) 0.0485(13) Uani 1 1 d . . .
O8 O 0.5121(5) 0.6646(4) 0.8726(3) 0.0472(13) Uani 1 1 d . . .
N1 N 0.6993(5) 0.3704(6) 0.7840(4) 0.0482(17) Uani 1 1 d . . .
C24 C 0.6238(7) 0.6778(7) 0.6954(5) 0.047(2) Uani 1 1 d . . .
C29 C 0.5140(7) 0.7255(7) 0.6517(5) 0.050(2) Uani 1 1 d . . .
C17 C 0.8078(7) 0.2012(7) 0.9030(6) 0.053(2) Uani 1 1 d . . .
C12 C 0.7062(7) 0.2528(7) 0.8449(5) 0.047(2) Uani 1 1 d . . .
C25 C 0.6990(7) 0.7464(7) 0.7079(5) 0.053(2) Uani 1 1 d . . .
C30 C 0.4282(8) 0.6509(9) 0.6436(6) 0.072(3) Uani 1 1 d . . .
H16 H 0.4570 0.5713 0.6843 0.086 Uiso 1 1 calc R . .
C13 C 0.6202(8) 0.1905(8) 0.8406(5) 0.059(2) Uani 1 1 d . . .
C2 C 0.5674(9) 0.1465(7) 1.1240(6) 0.070(3) Uani 1 1 d . . .
H18A H 0.6404 0.1220 1.1588 0.106 Uiso 1 1 calc R . .
H18B H 0.5773 0.1115 1.0765 0.106 Uiso 1 1 calc R . .
H18C H 0.5003 0.1230 1.1649 0.106 Uiso 1 1 calc R . .
C11 C 0.7454(9) 0.5144(7) 0.6501(6) 0.074(3) Uani 1 1 d . . .
H19A H 0.8243 0.5363 0.6430 0.089 Uiso 1 1 calc R . .
H19B H 0.7071 0.5450 0.5903 0.089 Uiso 1 1 calc R . .
C26 C 0.6622(8) 0.8651(8) 0.6721(6) 0.063(2) Uani 1 1 d . . .
H20 H 0.7103 0.9126 0.6800 0.076 Uiso 1 1 calc R . .
C7 C 0.7075(7) 0.5071(6) 1.0566(6) 0.046(2) Uani 1 1 d . . .
C21 C 0.5068(8) 0.2466(10) 0.7838(7) 0.083(3) Uani 1 1 d . . .
H22 H 0.5054 0.3302 0.7571 0.099 Uiso 1 1 calc R . .
C28 C 0.4813(9) 0.8458(9) 0.6167(5) 0.068(3) Uani 1 1 d . . .
H23 H 0.4076 0.8797 0.5873 0.081 Uiso 1 1 calc R . .
C33 C 0.8148(8) 0.6963(9) 0.7640(6) 0.070(3) Uani 1 1 d . . .
H25 H 0.8224 0.6119 0.7898 0.085 Uiso 1 1 calc R . .
C27 C 0.5550(10) 0.9149(8) 0.6247(6) 0.072(3) Uani 1 1 d . . .
H26 H 0.5334 0.9951 0.5984 0.086 Uiso 1 1 calc R . .
C10 C 0.7560(10) 0.3858(8) 0.6910(6) 0.083(3) Uani 1 1 d . . .
H28A H 0.7126 0.3572 0.6550 0.099 Uiso 1 1 calc R . .
H28B H 0.8404 0.3465 0.6948 0.099 Uiso 1 1 calc R . .
C18 C 0.8948(8) 0.2688(8) 0.9154(7) 0.068(3) Uani 1 1 d . . .
H29 H 0.8606 0.3515 0.8876 0.082 Uiso 1 1 calc R . .
C16 C 0.8222(8) 0.0821(8) 0.9519(6) 0.066(3) Uani 1 1 d . . .
H30 H 0.8883 0.0456 0.9902 0.080 Uiso 1 1 calc R . .
C8 C 0.8289(7) 0.5127(8) 1.0889(6) 0.065(2) Uani 1 1 d . . .
H31A H 0.8147 0.5484 1.1360 0.097 Uiso 1 1 calc R . .
H31B H 0.8729 0.5575 1.0372 0.097 Uiso 1 1 calc R . .
H31C H 0.8755 0.4356 1.1139 0.097 Uiso 1 1 calc R . .
C23 C 0.3917(9) 0.2284(9) 0.8452(7) 0.083(3) Uani 1 1 d . . .
H32A H 0.3940 0.1469 0.8755 0.125 Uiso 1 1 calc R . .
H32B H 0.3213 0.2618 0.8075 0.125 Uiso 1 1 calc R . .
H32C H 0.3877 0.2651 0.8911 0.125 Uiso 1 1 calc R . .
C1 C 0.5426(7) 0.2765(7) 1.0797(5) 0.046(2) Uani 1 1 d . . .
C32 C 0.2975(9) 0.6925(10) 0.6768(7) 0.087(3) Uani 1 1 d . . .
H34A H 0.3013 0.7156 0.7296 0.131 Uiso 1 1 calc R . .
H34B H 0.2532 0.6304 0.6938 0.131 Uiso 1 1 calc R . .
H34C H 0.2570 0.7571 0.6276 0.131 Uiso 1 1 calc R . .
C34 C 0.8099(9) 0.7412(9) 0.8431(6) 0.084(3) Uani 1 1 d . . .
H35A H 0.8032 0.8238 0.8193 0.125 Uiso 1 1 calc R . .
H35B H 0.8827 0.7062 0.8779 0.125 Uiso 1 1 calc R . .
H35C H 0.7405 0.7221 0.8829 0.125 Uiso 1 1 calc R . .
C20 C 0.9197(10) 0.2441(9) 1.0165(7) 0.087(3) Uani 1 1 d . . .
H36A H 0.8439 0.2487 1.0512 0.131 Uiso 1 1 calc R . .
H36B H 0.9627 0.3002 1.0210 0.131 Uiso 1 1 calc R . .
H36C H 0.9680 0.1678 1.0414 0.131 Uiso 1 1 calc R . .
C14 C 0.6408(10) 0.0711(9) 0.8915(7) 0.077(3) Uani 1 1 d . . .
H39 H 0.5849 0.0275 0.8889 0.092 Uiso 1 1 calc R . .
C15 C 0.7413(10) 0.0176(8) 0.9448(7) 0.073(3) Uani 1 1 d . . .
H40 H 0.7547 -0.0620 0.9760 0.088 Uiso 1 1 calc R . .
C260 C 0.9270(9) 0.7233(11) 0.7007(8) 0.104(4) Uani 1 1 d . . .
H41A H 0.9342 0.6867 0.6545 0.157 Uiso 1 1 calc R . .
H41B H 0.9986 0.6946 0.7372 0.157 Uiso 1 1 calc R . .
H41C H 0.9182 0.8057 0.6708 0.157 Uiso 1 1 calc R . .
C22 C 0.5046(11) 0.2008(14) 0.7045(8) 0.131(5) Uani 1 1 d . . .
H42A H 0.5251 0.1177 0.7272 0.196 Uiso 1 1 calc R . .
H42B H 0.5625 0.2309 0.6567 0.196 Uiso 1 1 calc R . .
H42C H 0.4246 0.2250 0.6794 0.196 Uiso 1 1 calc R . .
C19 C 1.0166(10) 0.2420(11) 0.8655(9) 0.108(4) Uani 1 1 d . . .
H44A H 1.0574 0.1644 0.8979 0.162 Uiso 1 1 calc R . .
H44B H 1.0665 0.2958 0.8642 0.162 Uiso 1 1 calc R . .
H44C H 1.0022 0.2489 0.8030 0.162 Uiso 1 1 calc R . .
C31 C 0.4270(11) 0.6493(14) 0.5465(8) 0.134(6) Uani 1 1 d . . .
H46A H 0.3817 0.7217 0.5080 0.201 Uiso 1 1 calc R . .
H46B H 0.3895 0.5871 0.5471 0.201 Uiso 1 1 calc R . .
H46C H 0.5089 0.6381 0.5222 0.201 Uiso 1 1 calc R . .
C09 C 0.0662(12) 0.0880(11) 0.5681(9) 0.101(4) Uiso 1 1 d . . .
C02 C -0.0127(15) 0.0519(13) 0.7298(11) 0.131(5) Uiso 1 1 d . . .
C07 C -0.1528(13) 0.1071(12) 0.6083(10) 0.124(4) Uiso 1 1 d . . .
C04 C 0.224(2) 0.056(2) 0.6692(19) 0.103(9) Uiso 0.492(19) 1 d P . .
C08 C -0.041(2) 0.110(2) 0.5436(18) 0.108(9) Uiso 0.508(19) 1 d P A 1
C05 C 0.075(3) 0.055(2) 0.666(2) 0.109(9) Uiso 0.508(19) 1 d P A 1
C01 C -0.1311(19) 0.0762(18) 0.6992(15) 0.082(7) Uiso 0.508(19) 1 d P A 1
C03 C 0.138(3) 0.041(2) 0.724(2) 0.232(11) Uiso 1 1 d . A 2
C010 C 0.193(2) 0.089(2) 0.5650(18) 0.108(9) Uiso 0.492(19) 1 d P A 2
C06 C -0.032(3) 0.080(2) 0.6357(19) 0.107(9) Uiso 0.492(19) 1 d P A 2
C012 C 0.0085(10) 0.3903(10) 0.5370(8) 0.085(3) Uiso 1 1 d . . .
C013 C -0.0683(14) 0.4181(14) 0.4812(11) 0.130(5) Uiso 1 1 d . . .
C014 C -0.1453(15) 0.5442(14) 0.3934(11) 0.141(5) Uiso 1 1 d . . .
C011 C 0.0700(19) 0.4492(18) 0.5619(14) 0.179(7) Uiso 1 1 d . . .

loop_
_atom_site_aniso_label
_atom_site_aniso_U_11
_atom_site_aniso_U_22
_atom_site_aniso_U_33
_atom_site_aniso_U_23
_atom_site_aniso_U_13
_atom_site_aniso_U_12
Rh1 0.0336(5) 0.0457(6) 0.0253(5) -0.0034(3) 0.0064(3) 0.0056(3)
C9 0.025(4) 0.036(4) 0.032(4) -0.007(4) 0.007(3) 0.008(3)
O5 0.052(3) 0.043(3) 0.036(3) -0.004(3) 0.010(3) 0.006(3)
O1 0.031(3) 0.060(3) 0.030(3) -0.009(3) 0.008(2) 0.002(2)
N2 0.054(4) 0.047(5) 0.032(4) 0.001(3) 0.018(3) 0.007(3)
O4 0.036(3) 0.067(4) 0.032(3) -0.012(3) 0.006(2) -0.001(3)
O8 0.051(3) 0.047(3) 0.026(3) -0.003(3) 0.006(2) 0.008(3)
N1 0.049(4) 0.046(4) 0.032(4) -0.003(3) 0.018(3) 0.001(3)
C24 0.048(5) 0.053(6) 0.022(4) -0.004(4) 0.012(4) 0.005(4)
C29 0.051(5) 0.052(6) 0.026(4) 0.003(4) 0.005(4) 0.009(4)
C17 0.057(5) 0.040(5) 0.049(5) -0.010(4) 0.011(4) 0.003(4)
C12 0.036(5) 0.051(5) 0.038(5) -0.007(4) 0.016(4) 0.005(4)
C25 0.052(5) 0.054(6) 0.030(4) 0.002(4) 0.011(4) 0.005(4)
C30 0.061(6) 0.086(7) 0.052(6) -0.012(5) -0.008(4) 0.002(5)
C13 0.055(6) 0.072(7) 0.038(5) -0.010(5) 0.018(4) -0.012(5)
C2 0.094(7) 0.053(6) 0.040(5) -0.003(4) 0.026(5) 0.002(5)
C11 0.095(7) 0.057(6) 0.052(6) -0.020(5) 0.042(5) 0.007(5)
C26 0.072(6) 0.058(6) 0.043(5) -0.001(5) 0.013(5) -0.012(5)
C7 0.041(5) 0.043(5) 0.042(5) -0.002(4) -0.002(4) -0.002(4)
C21 0.064(6) 0.107(8) 0.071(7) -0.020(6) 0.009(5) -0.025(6)
C28 0.063(6) 0.076(7) 0.030(5) 0.008(5) 0.005(4) 0.014(6)
C33 0.060(6) 0.073(6) 0.057(6) 0.005(5) -0.004(5) -0.012(5)
C27 0.088(7) 0.049(6) 0.046(6) 0.009(5) 0.014(5) 0.006(6)
C10 0.109(8) 0.057(6) 0.045(6) -0.004(5) 0.036(5) 0.022(5)
C18 0.055(6) 0.050(6) 0.087(7) -0.015(5) -0.006(5) 0.005(4)
C16 0.060(6) 0.054(6) 0.064(6) -0.010(5) 0.010(5) 0.014(5)
C8 0.050(5) 0.086(7) 0.052(5) -0.019(5) -0.005(4) -0.005(5)
C23 0.066(6) 0.104(8) 0.090(8) -0.047(7) 0.018(5) -0.025(6)
C1 0.048(5) 0.047(5) 0.029(5) -0.005(4) 0.015(4) -0.002(4)
C32 0.065(6) 0.121(9) 0.062(6) -0.018(6) 0.000(5) -0.009(6)
C34 0.081(7) 0.118(9) 0.040(5) -0.001(6) -0.007(5) -0.035(6)
C20 0.079(7) 0.087(8) 0.089(8) -0.028(6) -0.026(6) 0.007(6)
C14 0.081(8) 0.083(8) 0.069(7) -0.029(6) 0.036(6) -0.030(6)
C15 0.082(7) 0.052(6) 0.064(6) -0.008(5) 0.027(6) -0.001(6)
C260 0.055(6) 0.141(11) 0.090(8) -0.019(8) 0.018(6) -0.006(6)
C22 0.080(8) 0.232(18) 0.077(8) -0.056(10) 0.011(6) -0.020(9)
C19 0.083(8) 0.124(10) 0.126(10) -0.047(8) 0.032(7) -0.044(7)
C31 0.099(9) 0.246(18) 0.106(10) -0.118(12) 0.031(7) -0.053(10)

loop_
_atom_type_symbol
_atom_type_description
_atom_type_scat_dispersion_real
_atom_type_scat_dispersion_imag
_atom_type_scat_source
C C 0.0033 0.0016 'International Tables Vol C Tables 4.2.6.8 and 6.1.1.4'
H H 0.0000 0.0000 'International Tables Vol C Tables 4.2.6.8 and 6.1.1.4'
N N 0.0061 0.0033 'International Tables Vol C Tables 4.2.6.8 and 6.1.1.4'
O O 0.0106 0.0060 'International Tables Vol C Tables 4.2.6.8 and 6.1.1.4'
Rh Rh -1.1178 0.9187 'International Tables Vol C Tables 4.2.6.8 and 6.1.1.4'

loop_
_geom_angle_atom_site_label_1
_geom_angle_atom_site_label_2
_geom_angle_atom_site_label_3
_geom_angle
_geom_angle_site_symmetry_1
_geom_angle_site_symmetry_3
_geom_angle_publ_flag
O5 Rh1 O8 173.83(18) . . ?
O5 Rh1 O4 89.6(2) . . ?
O8 Rh1 O4 89.5(2) . . ?
O5 Rh1 O1 90.2(2) . . ?
O8 Rh1 O1 90.1(2) . . ?
O4 Rh1 O1 174.17(17) . . ?
O5 Rh1 C9 93.1(2) . . ?
O8 Rh1 C9 93.0(2) . . ?
O4 Rh1 C9 93.8(2) . . ?
O1 Rh1 C9 92.0(2) . . ?
O5 Rh1 Rh1 87.00(14) . 2_667 ?
O8 Rh1 Rh1 86.86(14) . 2_667 ?
O4 Rh1 Rh1 87.18(14) . 2_667 ?
O1 Rh1 Rh1 86.99(14) . 2_667 ?
C9 Rh1 Rh1 179.01(17) . 2_667 ?
N2 C9 N1 106.9(6) . . ?
N2 C9 Rh1 126.4(5) . . ?
N1 C9 Rh1 126.6(5) . . ?
C1 O5 Rh1 119.5(5) . . ?
C7 O1 Rh1 119.7(5) . . ?
C9 N2 C24 130.2(6) . . ?
C9 N2 C11 113.8(6) . . ?
C24 N2 C11 116.0(6) . . ?
C7 O4 Rh1 119.3(5) 2_667 . ?
C1 O8 Rh1 120.3(5) 2_667 . ?
C9 N1 C12 130.1(6) . . ?
C9 N1 C10 113.9(6) . . ?
C12 N1 C10 116.0(6) . . ?
C29 C24 C25 122.0(8) . . ?
C29 C24 N2 118.7(8) . . ?
C25 C24 N2 119.0(7) . . ?
C24 C29 C28 117.9(8) . . ?
C24 C29 C30 122.1(8) . . ?
C28 C29 C30 120.0(8) . . ?
C16 C17 C12 117.0(8) . . ?
C16 C17 C18 120.1(8) . . ?
C12 C17 C18 122.8(7) . . ?
C13 C12 C17 121.9(8) . . ?
C13 C12 N1 120.0(7) . . ?
C17 C12 N1 117.9(7) . . ?
C26 C25 C24 117.8(8) . . ?
C26 C25 C33 118.9(9) . . ?
C24 C25 C33 123.3(8) . . ?
C31 C30 C29 112.1(9) . . ?
C31 C30 C32 110.1(8) . . ?
C29 C30 C32 110.7(8) . . ?
C31 C30 H16 107.9 . . ?
C29 C30 H16 107.9 . . ?
C32 C30 H16 107.9 . . ?
C12 C13 C14 117.8(8) . . ?
C12 C13 C21 122.4(8) . . ?
C14 C13 C21 119.8(9) . . ?
C1 C2 H18A 109.5 . . ?
C1 C2 H18B 109.5 . . ?
H18A C2 H18B 109.5 . . ?
C1 C2 H18C 109.5 . . ?
H18A C2 H18C 109.5 . . ?
H18B C2 H18C 109.5 . . ?
N2 C11 C10 101.9(6) . . ?
N2 C11 H19A 111.4 . . ?
C10 C11 H19A 111.4 . . ?
N2 C11 H19B 111.4 . . ?
C10 C11 H19B 111.4 . . ?
H19A C11 H19B 109.2 . . ?
C25 C26 C27 121.2(9) . . ?
C25 C26 H20 119.4 . . ?
C27 C26 H20 119.4 . . ?
O1 C7 O4 126.7(7) . 2_667 ?
O1 C7 C8 116.3(7) . . ?
O4 C7 C8 116.9(7) 2_667 . ?
C13 C21 C22 112.5(9) . . ?
C13 C21 C23 110.9(8) . . ?
C22 C21 C23 109.0(9) . . ?
C13 C21 H22 108.1 . . ?
C22 C21 H22 108.1 . . ?
C23 C21 H22 108.1 . . ?
C27 C28 C29 121.4(8) . . ?
C27 C28 H23 119.3 . . ?
C29 C28 H23 119.3 . . ?
C34 C33 C25 111.7(8) . . ?
C34 C33 C260 110.3(9) . . ?
C25 C33 C260 110.3(8) . . ?
C34 C33 H25 108.1 . . ?
C25 C33 H25 108.1 . . ?
C260 C33 H25 108.1 . . ?
C28 C27 C26 119.6(9) . . ?
C28 C27 H26 120.2 . . ?
C26 C27 H26 120.2 . . ?
N1 C10 C11 102.7(6) . . ?
N1 C10 H28A 111.2 . . ?
C11 C10 H28A 111.2 . . ?
N1 C10 H28B 111.2 . . ?
C11 C10 H28B 111.2 . . ?
H28A C10 H28B 109.1 . . ?
C17 C18 C20 113.2(8) . . ?
C17 C18 C19 110.3(8) . . ?
C20 C18 C19 108.1(9) . . ?
C17 C18 H29 108.4 . . ?
C20 C18 H29 108.4 . . ?
C19 C18 H29 108.4 . . ?
C15 C16 C17 121.8(9) . . ?
C15 C16 H30 119.1 . . ?
C17 C16 H30 119.1 . . ?
C7 C8 H31A 109.5 . . ?
C7 C8 H31B 109.5 . . ?
H31A C8 H31B 109.5 . . ?
C7 C8 H31C 109.5 . . ?
H31A C8 H31C 109.5 . . ?
H31B C8 H31C 109.5 . . ?
C21 C23 H32A 109.5 . . ?
C21 C23 H32B 109.5 . . ?
H32A C23 H32B 109.5 . . ?
C21 C23 H32C 109.5 . . ?
H32A C23 H32C 109.5 . . ?
H32B C23 H32C 109.5 . . ?
O8 C1 O5 126.3(7) 2_667 . ?
O8 C1 C2 118.0(6) 2_667 . ?
O5 C1 C2 115.7(7) . . ?
C30 C32 H34A 109.5 . . ?
C30 C32 H34B 109.5 . . ?
H34A C32 H34B 109.5 . . ?
C30 C32 H34C 109.5 . . ?
H34A C32 H34C 109.5 . . ?
H34B C32 H34C 109.5 . . ?
C33 C34 H35A 109.5 . . ?
C33 C34 H35B 109.5 . . ?
H35A C34 H35B 109.5 . . ?
C33 C34 H35C 109.5 . . ?
H35A C34 H35C 109.5 . . ?
H35B C34 H35C 109.5 . . ?
C18 C20 H36A 109.5 . . ?
C18 C20 H36B 109.5 . . ?
H36A C20 H36B 109.5 . . ?
C18 C20 H36C 109.5 . . ?
H36A C20 H36C 109.5 . . ?
H36B C20 H36C 109.5 . . ?
C15 C14 C13 121.6(9) . . ?
C15 C14 H39 119.2 . . ?
C13 C14 H39 119.2 . . ?
C14 C15 C16 119.7(9) . . ?
C14 C15 H40 120.1 . . ?
C16 C15 H40 120.1 . . ?
C33 C260 H41A 109.5 . . ?
C33 C260 H41B 109.5 . . ?
H41A C260 H41B 109.5 . . ?
C33 C260 H41C 109.5 . . ?
H41A C260 H41C 109.5 . . ?
H41B C260 H41C 109.5 . . ?
C21 C22 H42A 109.5 . . ?
C21 C22 H42B 109.5 . . ?
H42A C22 H42B 109.5 . . ?
C21 C22 H42C 109.5 . . ?
H42A C22 H42C 109.5 . . ?
H42B C22 H42C 109.5 . . ?
C18 C19 H44A 109.5 . . ?
C18 C19 H44B 109.5 . . ?
H44A C19 H44B 109.5 . . ?
C18 C19 H44C 109.5 . . ?
H44A C19 H44C 109.5 . . ?
H44B C19 H44C 109.5 . . ?
C30 C31 H46A 109.5 . . ?
C30 C31 H46B 109.5 . . ?
H46A C31 H46B 109.5 . . ?
C30 C31 H46C 109.5 . . ?
H46A C31 H46C 109.5 . . ?
H46B C31 H46C 109.5 . . ?
C08 C09 C05 113(2) . . ?
C08 C09 C010 161(2) . . ?
C05 C09 C010 85.0(17) . . ?
C08 C09 C06 59.5(16) . . ?
C05 C09 C06 53.1(15) . . ?
C010 C09 C06 137.3(19) . . ?
C05 C02 C01 116(2) . . ?
C05 C02 C06 55.9(17) . . ?
C01 C02 C06 60.4(15) . . ?
C05 C02 C03 42.7(14) . . ?
C01 C02 C03 158.6(18) . . ?
C06 C02 C03 98.4(18) . . ?
C01 C07 C06 61.4(15) . . ?
C01 C07 C08 116.0(18) . . ?
C06 C07 C08 54.5(15) . . ?
C03 C04 C010 115(3) . . ?
C03 C04 C05 42.4(17) . . ?
C010 C04 C05 72.4(18) . . ?
C09 C08 C07 125(2) . . ?
C02 C05 C09 129(2) . . ?
C02 C05 C04 131(3) . . ?
C09 C05 C04 99(2) . . ?
C07 C01 C02 120.9(18) . . ?
C04 C03 C02 143(3) . . ?
C09 C010 C04 104(2) . . ?
C02 C06 C07 117(2) . . ?
C02 C06 C09 122(2) . . ?
C07 C06 C09 121(2) . . ?
C013 C012 C011 132.2(16) . . ?
C012 C013 C011 100.4(14) . 2_566 ?
C012 C013 C014 140.7(14) . . ?
C011 C013 C014 40.3(9) 2_566 . ?
C011 C014 C013 58.9(13) 2_566 . ?
C014 C011 C012 152(2) 2_566 . ?
C014 C011 C013 80.9(17) 2_566 2_566 ?
C012 C011 C013 127.3(18) . 2_566 ?

loop_
_geom_bond_atom_site_label_1
_geom_bond_atom_site_label_2
_geom_bond_distance
_geom_bond_site_symmetry_2
_geom_bond_publ_flag
Rh1 O5 2.030(5) . ?
Rh1 O8 2.030(5) . ?
Rh1 O4 2.037(5) . ?
Rh1 O1 2.044(5) . ?
Rh1 C9 2.243(7) . ?
Rh1 Rh1 2.4627(12) 2_667 ?
C9 N2 1.325(9) . ?
C9 N1 1.334(9) . ?
O5 C1 1.272(9) . ?
O1 C7 1.249(9) . ?
N2 C24 1.439(10) . ?
N2 C11 1.486(10) . ?
O4 C7 1.274(9) 2_667 ?
O8 C1 1.245(9) 2_667 ?
N1 C12 1.435(10) . ?
N1 C10 1.469(10) . ?
C24 C29 1.381(11) . ?
C24 C25 1.397(11) . ?
C29 C28 1.391(12) . ?
C29 C30 1.522(12) . ?
C17 C16 1.400(11) . ?
C17 C12 1.418(11) . ?
C17 C18 1.491(12) . ?
C12 C13 1.386(11) . ?
C25 C26 1.379(11) . ?
C25 C33 1.529(12) . ?
C30 C31 1.500(13) . ?
C30 C32 1.549(13) . ?
C30 H16 0.9800 . ?
C13 C14 1.406(13) . ?
C13 C21 1.517(12) . ?
C2 C1 1.507(11) . ?
C2 H18A 0.9600 . ?
C2 H18B 0.9600 . ?
C2 H18C 0.9600 . ?
C11 C10 1.495(12) . ?
C11 H19A 0.9700 . ?
C11 H19B 0.9700 . ?
C26 C27 1.384(12) . ?
C26 H20 0.9300 . ?
C7 O4 1.274(9) 2_667 ?
C7 C8 1.523(11) . ?
C21 C22 1.522(15) . ?
C21 C23 1.533(13) . ?
C21 H22 0.9800 . ?
C28 C27 1.363(13) . ?
C28 H23 0.9300 . ?
C33 C34 1.499(14) . ?
C33 C260 1.536(13) . ?
C33 H25 0.9800 . ?
C27 H26 0.9300 . ?
C10 H28A 0.9700 . ?
C10 H28B 0.9700 . ?
C18 C20 1.518(13) . ?
C18 C19 1.533(14) . ?
C18 H29 0.9800 . ?
C16 C15 1.376(13) . ?
C16 H30 0.9300 . ?
C8 H31A 0.9600 . ?
C8 H31B 0.9600 . ?
C8 H31C 0.9600 . ?
C23 H32A 0.9600 . ?
C23 H32B 0.9600 . ?
C23 H32C 0.9600 . ?
C1 O8 1.245(9) 2_667 ?
C32 H34A 0.9600 . ?
C32 H34B 0.9600 . ?
C32 H34C 0.9600 . ?
C34 H35A 0.9600 . ?
C34 H35B 0.9600 . ?
C34 H35C 0.9600 . ?
C20 H36A 0.9600 . ?
C20 H36B 0.9600 . ?
C20 H36C 0.9600 . ?
C14 C15 1.371(13) . ?
C14 H39 0.9300 . ?
C15 H40 0.9300 . ?
C260 H41A 0.9600 . ?
C260 H41B 0.9600 . ?
C260 H41C 0.9600 . ?
C22 H42A 0.9600 . ?
C22 H42B 0.9600 . ?
C22 H42C 0.9600 . ?
C19 H44A 0.9600 . ?
C19 H44B 0.9600 . ?
C19 H44C 0.9600 . ?
C31 H46A 0.9600 . ?
C31 H46B 0.9600 . ?
C31 H46C 0.9600 . ?
C09 C08 1.25(3) . ?
C09 C05 1.42(3) . ?
C09 C010 1.42(3) . ?
C09 C06 1.43(3) . ?
C02 C05 1.32(3) . ?
C02 C01 1.39(2) . ?
C02 C06 1.39(3) . ?
C02 C03 1.67(3) . ?
C07 C01 1.35(2) . ?
C07 C06 1.40(3) . ?
C07 C08 1.52(3) . ?
C04 C03 1.22(3) . ?
C04 C010 1.57(4) . ?
C04 C05 1.68(4) . ?
C012 C013 1.191(15) . ?
C012 C011 1.28(2) . ?
C013 C011 1.56(2) 2_566 ?
C013 C014 1.80(2) . ?
C014 C011 1.18(2) 2_566 ?
C011 C014 1.18(2) 2_566 ?
C011 C013 1.56(2) 2_566 ?
